data_1520519
loop_
_publ_author_name
'Sekikawa, Tohru'
'Kitaguchi, Takayuki'
'Kitaura, Hayato'
'Minami, Tatsuya'
'Hatanaka, Yasuo'

_publ_section_title
;
 Catalytic Activity of epi-Quinine-Derived
 3,5-Bis(trifluoromethyl)benzamide in Asymmetric Nitro-Michael Reaction of
 Furanones.
;
_journal_issue 12
_journal_name_full 'Organic letters'
_journal_page_first 3026
_journal_page_last 3029
_journal_paper_doi 10.1021/acs.orglett.5b01224
_journal_volume 17
_journal_year 2015
_chemical_absolute_configuration ad
_chemical_formula_moiety 'C13 H12 Cl N O4'
_chemical_formula_sum 'C13 H12 Cl N O4'
_chemical_formula_weight 281.69
_space_group_IT_number 19
_symmetry_cell_setting orthorhombic
_symmetry_Int_Tables_number 19
_symmetry_space_group_name_Hall 'P 2ac 2ab'
_symmetry_space_group_name_H-M 'P 21 21 21'
_cell_angle_alpha 90.00
_cell_angle_beta 90.00
_cell_angle_gamma 90.00
_cell_formula_units_Z 4
_cell_length_a 7.9023(18)
_cell_length_b 12.490(3)
_cell_length_c 12.900(3)
_cell_measurement_reflns_used 4342
_cell_measurement_temperature 200(2)
_cell_measurement_theta_max 27.4835
_cell_measurement_theta_min 4.1588
_cell_volume 1273.2(5)
_computing_cell_refinement CrystalClear
_computing_data_collection 'CrystalClear (Rigaku, 2001)'
_computing_molecular_graphics 'Ortep-3 for Windows (Farrugia, 1997)'
_computing_publication_material SHELXL97
_computing_structure_refinement 'SHELXL-97 (Sheldrick, 1997)'
_computing_structure_solution 'SIR97 (Altomare <i>et al.</i>,  1999)'
_diffrn_ambient_temperature 200(2)
_diffrn_detector_area_resol_mean 7.32
_diffrn_measured_fraction_theta_full 0.970
_diffrn_measured_fraction_theta_max 0.970
_diffrn_measurement_details
;
scan:
    Number of images: 360
               Slice: -80.0000 - 100.0000
         Image width: 0.5000
            Exp time: 3.0000
       Rotation axis: Phi
               Omega: 0.0000
                 Chi: 0.0000
                 Phi: 0.0000
                 XTD: 35.1895
              2theta: 9.8296
scan:
    Number of images: 100
               Slice: -30.0000 - 20.0000
         Image width: 0.5000
            Exp time: 3.0000
       Rotation axis: Omega
               Omega: 0.0000
                 Chi: 90.0000
                 Phi: 0.0000
                 XTD: 35.1895
              2theta: 9.8296
scan:
    Number of images: 100
               Slice: -30.0000 - 20.0000
         Image width: 0.5000
            Exp time: 3.0000
       Rotation axis: Omega
               Omega: 0.0000
                 Chi: 90.0000
                 Phi: 90.0000
                 XTD: 35.1895
              2theta: 9.8296
scan:
    Number of images: 100
               Slice: -30.0000 - 20.0000
         Image width: 0.5000
            Exp time: 3.0000
       Rotation axis: Omega
               Omega: 0.0000
                 Chi: 90.0000
                 Phi: 180.0000
                 XTD: 35.1895
              2theta: 9.8296

;
_diffrn_measurement_device 'Mercury CCD (2x2 bin mode)'
_diffrn_measurement_device_details 'AFC7: Eulerian 3-circle'
_diffrn_measurement_device_type 'Rigaku/MSC Mercury CCD'
_diffrn_measurement_method '\w or \f'
_diffrn_radiation_detector CCD
_diffrn_radiation_monochromator 'Graphite Monochromator'
_diffrn_radiation_source 'Rotating Anode'
_diffrn_radiation_type MoK\a
_diffrn_radiation_wavelength 0.71070
_diffrn_reflns_av_R_equivalents 0.0355
_diffrn_reflns_av_sigmaI/netI 0.0374
_diffrn_reflns_limit_h_max 8
_diffrn_reflns_limit_h_min -10
_diffrn_reflns_limit_k_max 16
_diffrn_reflns_limit_k_min -15
_diffrn_reflns_limit_l_max 13
_diffrn_reflns_limit_l_min -16
_diffrn_reflns_number 9053
_diffrn_reflns_reduction_process 'Lp corrections applied'
_diffrn_reflns_theta_full 27.46
_diffrn_reflns_theta_max 27.46
_diffrn_reflns_theta_min 4.16
_diffrn_source_current 100.0000
_diffrn_source_power 4.0000
_diffrn_source_voltage 40.0000
_exptl_absorpt_coefficient_mu 0.309
_exptl_absorpt_correction_T_max 0.9407
_exptl_absorpt_correction_T_min 0.8657
_exptl_absorpt_correction_type multi-scan
_exptl_absorpt_process_details '(Jacobson, 1998)'
_exptl_crystal_colour Colorless
_exptl_crystal_density_diffrn 1.469
_exptl_crystal_density_method 'not measured'
_exptl_crystal_description Prism
_exptl_crystal_F_000 584
_exptl_crystal_preparation 'mounted on the CryoLoop with Palaton oil and placed in N2 stream at 200(2) K'
_exptl_crystal_size_max 0.48
_exptl_crystal_size_mid 0.25
_exptl_crystal_size_min 0.20
_refine_diff_density_max 0.170
_refine_diff_density_min -0.235
_refine_diff_density_rms 0.050
_refine_ls_abs_structure_details 'Flack H D (1983), Acta Cryst. A39, 876-881'
_refine_ls_abs_structure_Flack 0.00(7)
_refine_ls_extinction_method none
_refine_ls_goodness_of_fit_ref 1.146
_refine_ls_hydrogen_treatment refall
_refine_ls_matrix_type full
_refine_ls_number_parameters 220
_refine_ls_number_reflns 2731
_refine_ls_number_restraints 0
_refine_ls_restrained_S_all 1.146
_refine_ls_R_factor_all 0.0474
_refine_ls_R_factor_gt 0.0431
_refine_ls_shift/su_max 0.000
_refine_ls_shift/su_mean 0.000
_refine_ls_structure_factor_coef Fsqd
_refine_ls_weighting_details 'calc w=1/[\s^2^(Fo^2^)+(0.0307P)^2^+0.4067P] where P=(Fo^2^+2Fc^2^)/3'
_refine_ls_weighting_scheme calc
_refine_ls_wR_factor_gt 0.0847
_refine_ls_wR_factor_ref 0.0865
_reflns_number_gt 2603
_reflns_number_total 2731
_reflns_threshold_expression >2sigma(I)
_cod_data_source_file ol5b01224_si_001.cif
_cod_data_source_block Syn-5me-pCl
_cod_depositor_comments
;
The following automatic conversions were performed:

'_exptl_absorpt_correction_type' value 'Multi-scan' changed to
'multi-scan' according to
/usr/data/users/saulius/crontab/automatic-downloads/rss-feeds/ACS/lib/dictionaries/cif_core.dic
dictionary named 'cif_core.dic' version 2.4.2 from 2011-04-26.

Automatic conversion script
Id: cif_fix_values 3271 2015-04-21 07:52:19Z andrius 

 Adding full bibliography for 1520519.cif.
;
_cod_original_sg_symbol_Hall 'P 2ac 2ab '
_cod_original_sg_symbol_H-M P212121
_cod_database_code 1520519

loop_
_symmetry_equiv_pos_as_xyz
'x, y, z'
'-x+1/2, -y, z+1/2'
'x+1/2, -y+1/2, -z'
'-x, y+1/2, -z+1/2'

loop_
_atom_site_label
_atom_site_type_symbol
_atom_site_fract_x
_atom_site_fract_y
_atom_site_fract_z
_atom_site_U_iso_or_equiv
_atom_site_adp_type
_atom_site_occupancy
_atom_site_symmetry_multiplicity
_atom_site_calc_flag
O1 O -0.35587(18) 0.18033(12) 0.92744(11) 0.0243(3) Uani 1 1 d
C1 C -0.2487(3) 0.18776(16) 0.83551(15) 0.0216(4) Uani 1 1 d
C2 C -0.4911(3) 0.11570(18) 0.90705(18) 0.0271(5) Uani 1 1 d
O2 O -0.60145(19) 0.10184(15) 0.97041(14) 0.0403(4) Uani 1 1 d
C3 C -0.4718(3) 0.07279(19) 0.80210(19) 0.0294(5) Uani 1 1 d
H3A H -0.559(3) 0.025(2) 0.7698(19) 0.039(7) Uiso 1 1 d
C4 C -0.3325(3) 0.11274(18) 0.76135(18) 0.0247(5) Uani 1 1 d
H4A H -0.292(3) 0.1018(18) 0.694(2) 0.021(6) Uiso 1 1 d
C5 C -0.2556(3) 0.30294(19) 0.7971(2) 0.0299(5) Uani 1 1 d
H5A H -0.206(3) 0.353(2) 0.846(2) 0.031(7) Uiso 1 1 d
H5B H -0.199(3) 0.306(2) 0.734(2) 0.032(7) Uiso 1 1 d
H5C H -0.373(4) 0.326(2) 0.787(2) 0.060(9) Uiso 1 1 d
C6 C -0.0663(3) 0.15605(17) 0.86893(16) 0.0218(4) Uani 1 1 d
H6A H -0.034(2) 0.2075(18) 0.9232(17) 0.016(5) Uiso 1 1 d
C7 C -0.0509(3) 0.04186(18) 0.91044(17) 0.0251(5) Uani 1 1 d
H7A H -0.098(3) -0.0137(19) 0.8627(17) 0.022(6) Uiso 1 1 d
H7B H 0.063(3) 0.026(2) 0.9202(19) 0.033(6) Uiso 1 1 d
N1 N -0.1382(2) 0.02768(15) 1.01221(14) 0.0280(4) Uani 1 1 d
O3 O -0.2605(2) -0.03237(14) 1.01628(13) 0.0382(4) Uani 1 1 d
O4 O -0.0818(2) 0.07616(15) 1.08667(13) 0.0433(4) Uani 1 1 d
C8 C 0.0580(3) 0.17059(16) 0.78049(15) 0.0211(4) Uani 1 1 d
C9 C 0.0708(3) 0.09645(18) 0.69970(17) 0.0242(4) Uani 1 1 d
H9A H 0.001(3) 0.033(2) 0.7021(18) 0.029(6) Uiso 1 1 d
C10 C 0.1835(3) 0.11193(19) 0.61864(18) 0.0268(5) Uani 1 1 d
H10A H 0.190(3) 0.061(2) 0.562(2) 0.035(7) Uiso 1 1 d
C11 C 0.2833(2) 0.20240(19) 0.61836(18) 0.0278(5) Uani 1 1 d
C12 C 0.2730(3) 0.27785(19) 0.69674(19) 0.0289(5) Uani 1 1 d
H12A H 0.344(3) 0.341(2) 0.695(2) 0.036(7) Uiso 1 1 d
C13 C 0.1615(3) 0.26074(18) 0.77767(18) 0.0259(5) Uani 1 1 d
H13A H 0.158(3) 0.312(2) 0.8306(19) 0.027(6) Uiso 1 1 d
Cl1 Cl 0.42813(8) 0.22149(5) 0.51820(5) 0.04472(19) Uani 1 1 d

loop_
_atom_site_aniso_label
_atom_site_aniso_U_11
_atom_site_aniso_U_22
_atom_site_aniso_U_33
_atom_site_aniso_U_23
_atom_site_aniso_U_13
_atom_site_aniso_U_12
O1 0.0280(8) 0.0265(8) 0.0185(7) -0.0011(6) 0.0056(6) 0.0005(6)
C1 0.0244(10) 0.0238(11) 0.0166(9) -0.0003(8) 0.0035(8) 0.0026(8)
C2 0.0242(10) 0.0259(11) 0.0313(12) 0.0044(10) 0.0015(9) 0.0041(9)
O2 0.0336(9) 0.0455(11) 0.0416(10) 0.0074(9) 0.0124(8) -0.0010(7)
C3 0.0251(12) 0.0290(12) 0.0341(13) -0.0054(10) -0.0068(10) 0.0030(9)
C4 0.0245(11) 0.0295(12) 0.0200(11) -0.0042(9) -0.0036(9) 0.0056(9)
C5 0.0336(13) 0.0250(12) 0.0311(13) 0.0059(10) 0.0031(11) 0.0056(10)
C6 0.0249(10) 0.0208(10) 0.0197(10) -0.0009(8) -0.0021(9) -0.0019(8)
C7 0.0272(12) 0.0273(11) 0.0209(10) 0.0040(9) 0.0019(9) 0.0032(9)
N1 0.0305(9) 0.0304(10) 0.0229(9) 0.0072(8) -0.0015(8) 0.0022(8)
O3 0.0342(9) 0.0427(10) 0.0376(9) 0.0149(9) 0.0001(8) -0.0095(8)
O4 0.0582(11) 0.0514(11) 0.0204(8) -0.0002(8) -0.0062(8) -0.0099(9)
C8 0.0206(10) 0.0221(10) 0.0206(10) 0.0016(8) -0.0053(8) 0.0017(8)
C9 0.0236(10) 0.0238(11) 0.0250(11) 0.0007(9) -0.0020(9) -0.0017(9)
C10 0.0253(11) 0.0313(13) 0.0237(12) -0.0002(10) 0.0011(8) 0.0033(9)
C11 0.0203(10) 0.0326(12) 0.0306(12) 0.0104(10) 0.0046(8) 0.0057(9)
C12 0.0220(10) 0.0256(11) 0.0390(13) 0.0091(11) -0.0021(9) -0.0024(10)
C13 0.0268(11) 0.0226(11) 0.0282(12) -0.0024(9) -0.0018(9) -0.0006(9)
Cl1 0.0393(3) 0.0450(4) 0.0498(4) 0.0123(3) 0.0237(3) 0.0048(3)

loop_
_atom_type_symbol
_atom_type_description
_atom_type_scat_dispersion_real
_atom_type_scat_dispersion_imag
_atom_type_scat_source
C C 0.0033 0.0016 'International Tables Vol C Tables 4.2.6.8 and 6.1.1.4'
H H 0.0000 0.0000 'International Tables Vol C Tables 4.2.6.8 and 6.1.1.4'
N N 0.0061 0.0033 'International Tables Vol C Tables 4.2.6.8 and 6.1.1.4'
O O 0.0106 0.0060 'International Tables Vol C Tables 4.2.6.8 and 6.1.1.4'
Cl Cl 0.1484 0.1585 'International Tables Vol C Tables 4.2.6.8 and 6.1.1.4'

loop_
_geom_angle_atom_site_label_1
_geom_angle_atom_site_label_2
_geom_angle_atom_site_label_3
_geom_angle
C2 O1 C1 109.58(15)
O1 C1 C4 102.90(17)
O1 C1 C5 107.68(16)
C4 C1 C5 111.62(18)
O1 C1 C6 107.21(15)
C4 C1 C6 115.37(18)
C5 C1 C6 111.33(19)
O2 C2 O1 121.3(2)
O2 C2 C3 130.4(2)
O1 C2 C3 108.26(18)
C4 C3 C2 108.5(2)
C4 C3 H3A 129.3(14)
C2 C3 H3A 122.1(14)
C3 C4 C1 110.6(2)
C3 C4 H4A 127.0(14)
C1 C4 H4A 122.2(14)
C1 C5 H5A 112.5(14)
C1 C5 H5B 108.2(16)
H5A C5 H5B 110(2)
C1 C5 H5C 110.9(18)
H5A C5 H5C 106(2)
H5B C5 H5C 109(2)
C8 C6 C7 108.88(17)
C8 C6 C1 111.17(16)
C7 C6 C1 114.12(18)
C8 C6 H6A 106.9(12)
C7 C6 H6A 109.9(12)
C1 C6 H6A 105.6(11)
N1 C7 C6 112.44(18)
N1 C7 H7A 106.7(12)
C6 C7 H7A 113.7(13)
N1 C7 H7B 107.6(16)
C6 C7 H7B 109.2(16)
H7A C7 H7B 107(2)
O4 N1 O3 123.98(19)
O4 N1 C7 117.67(18)
O3 N1 C7 118.35(19)
C13 C8 C9 118.3(2)
C13 C8 C6 119.81(19)
C9 C8 C6 121.92(19)
C10 C9 C8 121.1(2)
C10 C9 H9A 120.3(14)
C8 C9 H9A 118.6(14)
C11 C10 C9 118.9(2)
C11 C10 H10A 120.1(14)
C9 C10 H10A 121.0(15)
C10 C11 C12 121.5(2)
C10 C11 Cl1 119.35(18)
C12 C11 Cl1 119.14(18)
C13 C12 C11 118.9(2)
C13 C12 H12A 120.7(15)
C11 C12 H12A 120.4(15)
C12 C13 C8 121.3(2)
C12 C13 H13A 118.0(15)
C8 C13 H13A 120.8(15)

loop_
_geom_bond_atom_site_label_1
_geom_bond_atom_site_label_2
_geom_bond_distance
O1 C2 1.365(3)
O1 C1 1.460(2)
C1 C4 1.494(3)
C1 C5 1.522(3)
C1 C6 1.556(3)
C2 O2 1.208(3)
C2 C3 1.464(3)
C3 C4 1.318(3)
C3 H3A 1.00(3)
C4 H4A 0.94(2)
C5 H5A 0.98(3)
C5 H5B 0.92(3)
C5 H5C 0.98(3)
C6 C8 1.516(3)
C6 C7 1.528(3)
C6 H6A 0.98(2)
C7 N1 1.494(3)
C7 H7A 1.00(2)
C7 H7B 0.93(2)
N1 O4 1.220(3)
N1 O3 1.224(2)
C8 C13 1.392(3)
C8 C9 1.398(3)
C9 C10 1.387(3)
C9 H9A 0.97(3)
C10 C11 1.378(3)
C10 H10A 0.97(3)
C11 C12 1.385(3)
C11 Cl1 1.743(2)
C12 C13 1.383(3)
C12 H12A 0.96(3)
C13 H13A 0.93(3)

loop_
_geom_torsion_atom_site_label_1
_geom_torsion_atom_site_label_2
_geom_torsion_atom_site_label_3
_geom_torsion_atom_site_label_4
_geom_torsion
C2 O1 C1 C4 -3.9(2)
C2 O1 C1 C5 114.1(2)
C2 O1 C1 C6 -126.01(18)
C1 O1 C2 O2 -176.43(19)
C1 O1 C2 C3 3.5(2)
O2 C2 C3 C4 178.4(2)
O1 C2 C3 C4 -1.4(2)
C2 C3 C4 C1 -1.1(3)
O1 C1 C4 C3 3.1(2)
C5 C1 C4 C3 -112.1(2)
C6 C1 C4 C3 119.5(2)
O1 C1 C6 C8 -175.07(16)
C4 C1 C6 C8 71.0(2)
C5 C1 C6 C8 -57.5(2)
O1 C1 C6 C7 61.3(2)
C4 C1 C6 C7 -52.6(2)
C5 C1 C6 C7 178.85(18)
C8 C6 C7 N1 166.74(17)
C1 C6 C7 N1 -68.4(2)
C6 C7 N1 O4 -65.8(3)
C6 C7 N1 O3 114.9(2)
C7 C6 C8 C13 -132.6(2)
C1 C6 C8 C13 100.8(2)
C7 C6 C8 C9 48.3(3)
C1 C6 C8 C9 -78.2(2)
C13 C8 C9 C10 0.0(3)
C6 C8 C9 C10 179.02(19)
C8 C9 C10 C11 -0.3(3)
C9 C10 C11 C12 -0.2(3)
C9 C10 C11 Cl1 178.80(17)
C10 C11 C12 C13 0.9(3)
Cl1 C11 C12 C13 -178.07(17)
C11 C12 C13 C8 -1.2(3)
C9 C8 C13 C12 0.8(3)
C6 C8 C13 C12 -178.3(2)
